data_4319325
loop_
_publ_author_name
'Steven L. Barnholtz'
'John D. Lydon'
'Gloria Huang'
'Meera Venkatesh'
'Charles L. Barnes'
'Alan R. Ketring'
'Silvia S. Jurisson'

_publ_section_title
;
 Syntheses and Characterization of Gold(III) Tetradentate Schiff Base
 Complexes. X-ray Crystal Structures of [Au(sal2pn)]Cl.2.5H2O and
 [Au(sal2en)]PF6
;
_journal_name_full 'Inorganic Chemistry'
_journal_page_first 972
_journal_page_last 976
_journal_paper_doi 10.1021/ic001073m
_journal_volume 40
_journal_year 2001
_chemical_formula_sum 'C16 H14 Au F6 N2 O2 P'
_chemical_formula_weight 608.23
_chemical_name_systematic
; 
 ? 
;
_space_group_IT_number 2
_symmetry_cell_setting triclinic
_symmetry_space_group_name_Hall '-P 1'
_symmetry_space_group_name_H-M 'P -1'
_atom_sites_solution_hydrogens geom
_atom_sites_solution_primary direct
_atom_sites_solution_secondary difmap
_audit_creation_method SHELXL-97
_cell_angle_alpha 112.472(2)
_cell_angle_beta 93.631(2)
_cell_angle_gamma 98.251(2)
_cell_formula_units_Z 2
_cell_length_a 7.2730(9)
_cell_length_b 10.9930(14)
_cell_length_c 12.1882(16)
_cell_measurement_reflns_used 5743
_cell_measurement_temperature 173(2)
_cell_measurement_theta_max 27.1
_cell_measurement_theta_min 2.9
_cell_volume 883.7(2)
_computing_cell_refinement 'SMART (Bruker, 1998)'
_computing_data_collection 'SMART (Bruker, 1998)'
_computing_data_reduction 'SAINT (Bruker, 1998)'
_computing_molecular_graphics 'ORTEP (Johnson, 1976)'
_computing_publication_material 'CIFTAB (Sheldrick, 1997)'
_computing_structure_refinement 'SHELXL-97 (Sheldrick, 1997)'
_computing_structure_solution 'SHELXS-97 (Sheldrick, 1997)'
_diffrn_ambient_temperature 173(2)
_diffrn_measured_fraction_theta_full 0.969
_diffrn_measured_fraction_theta_max 0.969
_diffrn_measurement_device_type 'Bruker SMART CCD area detector'
_diffrn_measurement_method 'omega scans'
_diffrn_radiation_monochromator graphite
_diffrn_radiation_source 'fine-focus sealed tube'
_diffrn_radiation_type MoK\a
_diffrn_radiation_wavelength 0.71070
_diffrn_reflns_av_R_equivalents 0.0372
_diffrn_reflns_av_sigmaI/netI 0.0319
_diffrn_reflns_limit_h_max 9
_diffrn_reflns_limit_h_min -9
_diffrn_reflns_limit_k_max 14
_diffrn_reflns_limit_k_min -13
_diffrn_reflns_limit_l_max 15
_diffrn_reflns_limit_l_min -14
_diffrn_reflns_number 6933
_diffrn_reflns_theta_full 27.12
_diffrn_reflns_theta_max 27.12
_diffrn_reflns_theta_min 1.82
_diffrn_standards_decay_% <1%
_exptl_absorpt_coefficient_mu 8.491
_exptl_absorpt_correction_T_max 0.4839
_exptl_absorpt_correction_T_min 0.1323
_exptl_absorpt_correction_type multi-scan
_exptl_absorpt_process_details
;
 Data were corrected for decay and absorption using the program SADABS 
 based on the method of R.H. Blessing (Acta Cryst. A51, 33-38, 1995).
;
_exptl_crystal_colour orange
_exptl_crystal_density_diffrn 2.286
_exptl_crystal_density_method 'not measured'
_exptl_crystal_description plate
_exptl_crystal_F_000 576
_exptl_crystal_size_max 0.40
_exptl_crystal_size_mid 0.35
_exptl_crystal_size_min 0.10
_refine_diff_density_max 2.872
_refine_diff_density_min -2.326
_refine_diff_density_rms 0.208
_refine_ls_extinction_coef 0.0033(7)
_refine_ls_extinction_expression Fc^*^=kFc[1+0.001xFc^2^\l^3^/sin(2\q)]^-1/4^
_refine_ls_extinction_method SHELXL
_refine_ls_goodness_of_fit_ref 0.902
_refine_ls_hydrogen_treatment mixed
_refine_ls_matrix_type full
_refine_ls_number_parameters 254
_refine_ls_number_reflns 3786
_refine_ls_number_restraints 0
_refine_ls_restrained_S_all 0.902
_refine_ls_R_factor_all 0.0393
_refine_ls_R_factor_gt 0.0365
_refine_ls_shift/su_max 0.000
_refine_ls_shift/su_mean 0.000
_refine_ls_structure_factor_coef Fsqd
_refine_ls_weighting_details 'calc w=1/[\s^2^(Fo^2^)+(0.1000P)^2^+0.0000P] where P=(Fo^2^+2Fc^2^)/3'
_refine_ls_weighting_scheme calc
_refine_ls_wR_factor_gt 0.0995
_refine_ls_wR_factor_ref 0.1024
_reflns_number_gt 3552
_reflns_number_total 3786
_reflns_threshold_expression >2sigma(I)
_cod_data_source_file ic001073m_2.cif
_cod_data_source_block ausalen
_cod_depositor_comments
;
The following automatic conversions were performed:

'_exptl_absorpt_correction_type' value 'multiscan' changed to
'multi-scan' according to the built-in table from CIF Core dictionary
named 'cif_core.dic' version 2.4.1 from 2010-06-29.

Automatic conversion script
Id: cif_fix_values 1646 2011-03-28 12:23:43Z adriana 
;
_cod_database_code 4319325

loop_
_symmetry_equiv_pos_as_xyz
'x, y, z'
'-x, -y, -z'

loop_
_atom_site_label
_atom_site_type_symbol
_atom_site_fract_x
_atom_site_fract_y
_atom_site_fract_z
_atom_site_U_iso_or_equiv
_atom_site_adp_type
_atom_site_occupancy
_atom_site_symmetry_multiplicity
_atom_site_calc_flag
_atom_site_refinement_flags
_atom_site_disorder_assembly
_atom_site_disorder_group
Au1 Au 0.22698(2) 0.062915(17) 0.018754(16) 0.02532(12) Uani 1 1 d . . .
O2 O 0.3096(6) -0.1121(5) -0.0413(4) 0.0313(9) Uani 1 1 d . . .
P1 P 0.6951(2) 0.32406(15) -0.25228(14) 0.0317(3) Uani 1 1 d . . .
N1 N 0.1377(7) 0.2355(5) 0.0766(5) 0.0294(10) Uani 1 1 d . . .
O1 O 0.1772(7) 0.0245(4) 0.1598(4) 0.0305(9) Uani 1 1 d . . .
N2 N 0.2710(7) 0.1026(5) -0.1223(5) 0.0310(11) Uani 1 1 d . . .
C6 C 0.1173(8) 0.2499(6) 0.2792(6) 0.0277(12) Uani 1 1 d . . .
C16 C 0.3399(8) -0.1734(7) -0.1550(6) 0.0327(13) Uani 1 1 d . . .
C10 C 0.3205(8) 0.0184(7) -0.2193(6) 0.0340(13) Uani 1 1 d . . .
H10 H 0.3400 0.0484 -0.2818 0.041 Uiso 1 1 calc R . .
F5 F 0.7190(6) 0.4094(4) -0.3331(3) 0.0430(8) Uani 1 1 d . . .
C11 C 0.3488(8) -0.1159(7) -0.2413(6) 0.0344(13) Uani 1 1 d . . .
C7 C 0.1020(8) 0.2952(6) 0.1833(6) 0.0298(12) Uani 1 1 d . . .
H7 H 0.0612 0.3783 0.2013 0.036 Uiso 1 1 calc R . .
F4 F 0.6157(6) 0.4425(4) -0.1558(4) 0.0525(10) Uani 1 1 d . . .
F2 F 0.4873(7) 0.2580(5) -0.3186(4) 0.0625(13) Uani 1 1 d . . .
F3 F 0.6727(6) 0.2404(5) -0.1713(4) 0.0550(11) Uani 1 1 d . . .
F1 F 0.9031(6) 0.3947(5) -0.1841(5) 0.0640(13) Uani 1 1 d . . .
C1 C 0.1489(8) 0.1205(6) 0.2632(6) 0.0272(11) Uani 1 1 d . . .
C2 C 0.1447(9) 0.0828(6) 0.3613(6) 0.0331(12) Uani 1 1 d . . .
H2A H 0.1626 -0.0045 0.3517 0.040 Uiso 1 1 calc R . .
C8 C 0.0996(9) 0.2783(6) -0.0224(5) 0.0359(12) Uani 1 1 d . . .
H8A H 0.1025 0.3761 0.0095 0.043 Uiso 1 1 calc R . .
H8B H -0.0257 0.2322 -0.0676 0.043 Uiso 1 1 calc R . .
C12 C 0.3846(9) -0.1931(9) -0.3574(7) 0.0430(17) Uani 1 1 d . . .
H12 H 0.3912 -0.1547 -0.4152 0.052 Uiso 1 1 calc R . .
F6 F 0.7754(10) 0.2086(5) -0.3489(6) 0.089(2) Uani 1 1 d . . .
C5 C 0.0891(8) 0.3383(6) 0.3933(6) 0.0323(12) Uani 1 1 d . . .
H5 H 0.0684 0.4253 0.4042 0.039 Uiso 1 1 calc R . .
C14 C 0.4051(9) -0.3776(8) -0.3014(7) 0.0431(16) Uani 1 1 d . . .
H14 H 0.4250 -0.4667 -0.3213 0.052 Uiso 1 1 calc R . .
C3 C 0.1149(8) 0.1714(6) 0.4705(5) 0.0347(12) Uani 1 1 d . . .
H3 H 0.1105 0.1437 0.5353 0.042 Uiso 1 1 calc R . .
C9 C 0.2500(9) 0.2419(6) -0.1034(6) 0.0383(13) Uani 1 1 d . . .
H9A H 0.2132 0.2470 -0.1810 0.046 Uiso 1 1 calc R . .
H9B H 0.3698 0.3045 -0.0657 0.046 Uiso 1 1 calc R . .
C4 C 0.0907(9) 0.3020(6) 0.4895(6) 0.0365(13) Uani 1 1 d . . .
H4 H 0.0758 0.3637 0.5666 0.044 Uiso 1 1 calc R . .
C15 C 0.3715(7) -0.3035(6) -0.1872(6) 0.0347(12) Uani 1 1 d . . .
H15 H 0.3699 -0.3419 -0.1294 0.042 Uiso 1 1 calc R . .
C13 C 0.4104(9) -0.3237(8) -0.3885(6) 0.0459(16) Uani 1 1 d . . .
H13 H 0.4313 -0.3760 -0.4676 0.055 Uiso 1 1 calc R . .

loop_
_atom_site_aniso_label
_atom_site_aniso_U_11
_atom_site_aniso_U_22
_atom_site_aniso_U_33
_atom_site_aniso_U_23
_atom_site_aniso_U_13
_atom_site_aniso_U_12
Au1 0.01959(15) 0.02411(16) 0.03331(16) 0.01560(10) -0.00616(9) -0.00065(9)
O2 0.033(2) 0.029(2) 0.033(2) 0.0133(17) 0.0015(17) 0.0092(18)
P1 0.0319(7) 0.0287(7) 0.0406(8) 0.0207(6) 0.0022(6) 0.0055(6)
N1 0.024(2) 0.026(2) 0.036(3) 0.015(2) -0.0098(19) -0.0047(18)
O1 0.038(2) 0.0222(19) 0.033(2) 0.0145(17) -0.0024(18) 0.0035(17)
N2 0.026(2) 0.031(3) 0.039(3) 0.020(2) -0.006(2) -0.001(2)
C6 0.018(2) 0.026(3) 0.040(3) 0.016(2) -0.001(2) -0.001(2)
C16 0.014(2) 0.041(3) 0.044(3) 0.018(3) -0.008(2) 0.005(2)
C10 0.021(3) 0.043(3) 0.041(3) 0.023(3) -0.003(2) 0.000(2)
F5 0.056(2) 0.0382(19) 0.043(2) 0.0262(17) 0.0029(17) 0.0047(17)
C11 0.021(3) 0.041(3) 0.039(3) 0.019(3) -0.006(2) -0.003(2)
C7 0.017(2) 0.020(2) 0.050(3) 0.015(2) -0.006(2) 0.000(2)
F4 0.061(3) 0.048(2) 0.051(2) 0.020(2) 0.014(2) 0.017(2)
F2 0.055(3) 0.066(3) 0.066(3) 0.040(2) -0.020(2) -0.018(2)
F3 0.047(2) 0.066(3) 0.076(3) 0.059(3) -0.003(2) 0.004(2)
F1 0.031(2) 0.082(3) 0.102(4) 0.068(3) -0.012(2) 0.000(2)
C1 0.019(2) 0.026(3) 0.037(3) 0.014(2) -0.003(2) 0.001(2)
C2 0.033(3) 0.029(3) 0.042(3) 0.019(3) -0.002(2) 0.007(2)
C8 0.038(3) 0.034(3) 0.040(3) 0.021(3) -0.005(2) 0.006(2)
C12 0.023(3) 0.061(5) 0.046(4) 0.022(3) 0.003(3) 0.008(3)
F6 0.131(5) 0.044(3) 0.114(5) 0.039(3) 0.070(4) 0.045(3)
C5 0.024(3) 0.030(3) 0.047(3) 0.019(3) 0.006(2) 0.006(2)
C14 0.027(3) 0.045(4) 0.049(4) 0.008(3) -0.003(3) 0.013(3)
C3 0.035(3) 0.039(3) 0.035(3) 0.022(3) 0.002(2) 0.006(2)
C9 0.043(3) 0.030(3) 0.044(3) 0.022(3) -0.002(3) -0.003(2)
C4 0.036(3) 0.035(3) 0.036(3) 0.011(2) 0.006(2) 0.008(2)
C15 0.019(2) 0.037(3) 0.048(3) 0.017(3) -0.004(2) 0.007(2)
C13 0.028(3) 0.059(4) 0.044(4) 0.012(3) -0.001(3) 0.009(3)

loop_
_atom_type_symbol
_atom_type_description
_atom_type_scat_dispersion_real
_atom_type_scat_dispersion_imag
_atom_type_scat_source
C C 0.0033 0.0016 'International Tables Vol C Tables 4.2.6.8 and 6.1.1.4'
H H 0.0000 0.0000 'International Tables Vol C Tables 4.2.6.8 and 6.1.1.4'
N N 0.0061 0.0033 'International Tables Vol C Tables 4.2.6.8 and 6.1.1.4'
O O 0.0106 0.0060 'International Tables Vol C Tables 4.2.6.8 and 6.1.1.4'
F F 0.0171 0.0103 'International Tables Vol C Tables 4.2.6.8 and 6.1.1.4'
P P 0.1023 0.0942 'International Tables Vol C Tables 4.2.6.8 and 6.1.1.4'
Au Au -2.0133 8.8022 'International Tables Vol C Tables 4.2.6.8 and 6.1.1.4'

loop_
_geom_angle_atom_site_label_1
_geom_angle_atom_site_label_2
_geom_angle_atom_site_label_3
_geom_angle
_geom_angle_site_symmetry_1
_geom_angle_site_symmetry_3
_geom_angle_publ_flag
N2 Au1 O1 178.66(16) . . ?
N2 Au1 N1 84.0(2) . . ?
O1 Au1 N1 95.0(2) . . ?
N2 Au1 O2 95.9(2) . . ?
O1 Au1 O2 85.03(18) . . ?
N1 Au1 O2 178.50(15) . . ?
N2 Au1 Au1 105.90(15) . 2 ?
O1 Au1 Au1 73.01(14) . 2 ?
N1 Au1 Au1 83.00(14) . 2 ?
O2 Au1 Au1 95.60(13) . 2 ?
C16 O2 Au1 122.4(4) . . ?
F6 P1 F3 90.6(3) . . ?
F6 P1 F4 178.9(3) . . ?
F3 P1 F4 90.5(3) . . ?
F6 P1 F2 90.6(4) . . ?
F3 P1 F2 90.5(2) . . ?
F4 P1 F2 89.8(3) . . ?
F6 P1 F5 89.6(3) . . ?
F3 P1 F5 179.5(3) . . ?
F4 P1 F5 89.4(2) . . ?
F2 P1 F5 89.9(2) . . ?
F6 P1 F1 90.8(4) . . ?
F3 P1 F1 90.2(2) . . ?
F4 P1 F1 88.8(3) . . ?
F2 P1 F1 178.4(3) . . ?
F5 P1 F1 89.4(2) . . ?
C7 N1 C8 124.7(5) . . ?
C7 N1 Au1 123.9(4) . . ?
C8 N1 Au1 111.1(4) . . ?
C1 O1 Au1 121.9(4) . . ?
C10 N2 C9 124.0(6) . . ?
C10 N2 Au1 123.6(5) . . ?
C9 N2 Au1 112.3(4) . . ?
C5 C6 C1 119.1(6) . . ?
C5 C6 C7 117.1(6) . . ?
C1 C6 C7 123.6(6) . . ?
O2 C16 C15 115.3(6) . . ?
O2 C16 C11 126.0(6) . . ?
C15 C16 C11 118.7(6) . . ?
N2 C10 C11 126.6(6) . . ?
C12 C11 C16 119.3(7) . . ?
C12 C11 C10 116.4(7) . . ?
C16 C11 C10 124.4(6) . . ?
N1 C7 C6 126.8(6) . . ?
O1 C1 C2 115.0(5) . . ?
O1 C1 C6 126.2(6) . . ?
C2 C1 C6 118.7(6) . . ?
C3 C2 C1 120.2(5) . . ?
N1 C8 C9 107.4(5) . . ?
C13 C12 C11 121.1(7) . . ?
C4 C5 C6 121.7(6) . . ?
C15 C14 C13 121.0(7) . . ?
C2 C3 C4 122.0(6) . . ?
N2 C9 C8 107.2(5) . . ?
C5 C4 C3 118.2(6) . . ?
C14 C15 C16 121.2(7) . . ?
C12 C13 C14 118.8(7) . . ?

loop_
_geom_bond_atom_site_label_1
_geom_bond_atom_site_label_2
_geom_bond_distance
_geom_bond_site_symmetry_2
_geom_bond_publ_flag
Au1 N2 1.962(5) . ?
Au1 O1 1.963(4) . ?
Au1 N1 1.977(5) . ?
Au1 O2 1.977(4) . ?
Au1 Au1 3.3223(5) 2 ?
O2 C16 1.338(8) . ?
P1 F6 1.580(5) . ?
P1 F3 1.587(4) . ?
P1 F4 1.595(4) . ?
P1 F2 1.596(4) . ?
P1 F5 1.600(4) . ?
P1 F1 1.610(4) . ?
N1 C7 1.276(9) . ?
N1 C8 1.478(7) . ?
O1 C1 1.351(8) . ?
N2 C10 1.302(9) . ?
N2 C9 1.491(8) . ?
C6 C5 1.407(9) . ?
C6 C1 1.414(8) . ?
C6 C7 1.440(9) . ?
C16 C15 1.388(9) . ?
C16 C11 1.419(10) . ?
C10 C11 1.445(10) . ?
C11 C12 1.408(10) . ?
C1 C2 1.408(8) . ?
C2 C3 1.368(9) . ?
C8 C9 1.514(9) . ?
C12 C13 1.383(11) . ?
C5 C4 1.374(9) . ?
C14 C15 1.376(9) . ?
C14 C13 1.401(11) . ?
C3 C4 1.404(9) . ?

loop_
_geom_torsion_atom_site_label_1
_geom_torsion_atom_site_label_2
_geom_torsion_atom_site_label_3
_geom_torsion_atom_site_label_4
_geom_torsion
_geom_torsion_site_symmetry_1
_geom_torsion_site_symmetry_2
_geom_torsion_site_symmetry_3
_geom_torsion_site_symmetry_4
_geom_torsion_publ_flag
N2 Au1 O2 C16 -11.5(5) . . . . ?
O1 Au1 O2 C16 167.5(5) . . . . ?
N1 Au1 O2 C16 75(6) . . . . ?
Au1 Au1 O2 C16 95.2(4) 2 . . . ?
N2 Au1 N1 C7 -169.5(5) . . . . ?
O1 Au1 N1 C7 11.4(5) . . . . ?
O2 Au1 N1 C7 104(6) . . . . ?
Au1 Au1 N1 C7 83.6(5) 2 . . . ?
N2 Au1 N1 C8 16.3(4) . . . . ?
O1 Au1 N1 C8 -162.8(4) . . . . ?
O2 Au1 N1 C8 -70(6) . . . . ?
Au1 Au1 N1 C8 -90.6(4) 2 . . . ?
N2 Au1 O1 C1 -61(7) . . . . ?
N1 Au1 O1 C1 -16.5(5) . . . . ?
O2 Au1 O1 C1 165.0(5) . . . . ?
Au1 Au1 O1 C1 -97.6(4) 2 . . . ?
O1 Au1 N2 C10 -128(7) . . . . ?
N1 Au1 N2 C10 -172.6(5) . . . . ?
O2 Au1 N2 C10 5.9(5) . . . . ?
Au1 Au1 N2 C10 -91.7(5) 2 . . . ?
O1 Au1 N2 C9 55(7) . . . . ?
N1 Au1 N2 C9 10.0(4) . . . . ?
O2 Au1 N2 C9 -171.5(4) . . . . ?
Au1 Au1 N2 C9 91.0(4) 2 . . . ?
Au1 O2 C16 C15 -171.3(4) . . . . ?
Au1 O2 C16 C11 11.1(8) . . . . ?
C9 N2 C10 C11 177.9(6) . . . . ?
Au1 N2 C10 C11 0.9(9) . . . . ?
O2 C16 C11 C12 179.1(6) . . . . ?
C15 C16 C11 C12 1.5(9) . . . . ?
O2 C16 C11 C10 -1.9(10) . . . . ?
C15 C16 C11 C10 -179.4(5) . . . . ?
N2 C10 C11 C12 174.1(6) . . . . ?
N2 C10 C11 C16 -5.0(10) . . . . ?
C8 N1 C7 C6 172.7(6) . . . . ?
Au1 N1 C7 C6 -0.7(8) . . . . ?
C5 C6 C7 N1 173.7(6) . . . . ?
C1 C6 C7 N1 -9.7(9) . . . . ?
Au1 O1 C1 C2 -170.3(4) . . . . ?
Au1 O1 C1 C6 12.1(8) . . . . ?
C5 C6 C1 O1 179.7(6) . . . . ?
C7 C6 C1 O1 3.1(9) . . . . ?
C5 C6 C1 C2 2.2(8) . . . . ?
C7 C6 C1 C2 -174.4(6) . . . . ?
O1 C1 C2 C3 -179.3(5) . . . . ?
C6 C1 C2 C3 -1.5(9) . . . . ?
C7 N1 C8 C9 147.5(6) . . . . ?
Au1 N1 C8 C9 -38.4(6) . . . . ?
C16 C11 C12 C13 0.3(10) . . . . ?
C10 C11 C12 C13 -178.8(6) . . . . ?
C1 C6 C5 C4 -0.3(9) . . . . ?
C7 C6 C5 C4 176.5(6) . . . . ?
C1 C2 C3 C4 -1.0(9) . . . . ?
C10 N2 C9 C8 149.5(6) . . . . ?
Au1 N2 C9 C8 -33.2(6) . . . . ?
N1 C8 C9 N2 45.5(6) . . . . ?
C6 C5 C4 C3 -2.2(9) . . . . ?
C2 C3 C4 C5 2.9(9) . . . . ?
C13 C14 C15 C16 0.6(9) . . . . ?
O2 C16 C15 C14 -179.8(5) . . . . ?
C11 C16 C15 C14 -2.0(8) . . . . ?
C11 C12 C13 C14 -1.6(10) . . . . ?
C15 C14 C13 C12 1.2(10) . . . . ?
